data_1560651
loop_
_publ_author_name
'L\"u, Minfeng'
'Jo, Hongil'
'Oh, Seung-Jin'
'Ok, Kang Min'

_publ_section_title
;
 Variable dimensionality and framework found in a series of quaternary
 zinc selenites, A 2 Zn 3 (SeO 3 ) 4 &#x00B7; x H 2 O (A = Na, Rb, and Cs;
 0&#x2264; x &#x2264;1) and Cs 2 Zn 2 (SeO 3 ) 3 &#x00B7;2H 2 O
;
_journal_name_full 'Journal of Solid State Chemistry'
_journal_page_first 1
_journal_page_last 9
_journal_paper_doi 10.1016/j.jssc.2016.09.031
_journal_volume 245
_journal_year 2017
_chemical_absolute_configuration .
_chemical_formula_sum 'Na2 O12 Se4 Zn3'
_chemical_formula_weight 749.9
_space_group_IT_number 15
_space_group_name_Hall '-C 2yc'
_space_group_name_H-M_alt 'C 1 2/c 1'
_symmetry_cell_setting monoclinic
_symmetry_Int_Tables_number 15
_symmetry_space_group_name_Hall '-C 2yc'
_symmetry_space_group_name_H-M 'C 1 2/c 1'
_cell_angle_alpha 90
_cell_angle_beta 90.174(4)
_cell_angle_gamma 90
_cell_formula_units_Z 4
_cell_length_a 12.1410(6)
_cell_length_b 6.7307(2)
_cell_length_c 14.5517(5)
_cell_measurement_reflns_used 3604
_cell_measurement_temperature 293
_cell_measurement_theta_max 27.23
_cell_measurement_theta_min 2.8
_cell_volume 1189.12(8)
_diffrn_ambient_temperature 293
_diffrn_measured_fraction_theta_full 1
_diffrn_measured_fraction_theta_max 1
_diffrn_measurement_device CCD
_diffrn_measurement_device_type 'Bruker SMART BREEZE'
_diffrn_radiation_monochromator graphite
_diffrn_radiation_probe x-ray
_diffrn_radiation_source 'X-ray tube'
_diffrn_radiation_type 'Mo K\a'
_diffrn_radiation_wavelength 0.71073
_diffrn_reflns_av_R_equivalents 0.0368
_diffrn_reflns_av_unetI/netI 0.026
_diffrn_reflns_limit_h_max 16
_diffrn_reflns_limit_h_min -16
_diffrn_reflns_limit_k_max 8
_diffrn_reflns_limit_k_min -8
_diffrn_reflns_limit_l_max 19
_diffrn_reflns_limit_l_min -19
_diffrn_reflns_number 10007
_diffrn_reflns_theta_full 28.29
_diffrn_reflns_theta_max 28.29
_diffrn_reflns_theta_min 2.8
_exptl_absorpt_coefficient_mu 18.381
_exptl_absorpt_correction_T_max 0.7457
_exptl_absorpt_correction_T_min 0.5926
_exptl_absorpt_correction_type multi-scan
_exptl_absorpt_process_details Bruker
_exptl_crystal_colour colorless
_exptl_crystal_density_diffrn 4.189
_exptl_crystal_description transparent
_exptl_crystal_F_000 1376
_exptl_crystal_size_max 0.084
_exptl_crystal_size_mid 0.062
_exptl_crystal_size_min 0.025
_refine_diff_density_max 0.73
_refine_diff_density_min -0.52
_refine_ls_extinction_method none
_refine_ls_goodness_of_fit_gt 1.37
_refine_ls_goodness_of_fit_ref 1.29
_refine_ls_number_constraints 0
_refine_ls_number_parameters 66
_refine_ls_number_reflns 1477
_refine_ls_number_restraints 0
_refine_ls_R_factor_all 0.0358
_refine_ls_R_factor_gt 0.0238
_refine_ls_shift/su_max 0.0313
_refine_ls_shift/su_mean 0.0046
_refine_ls_structure_factor_coef F
_refine_ls_weighting_details w=1/(\s^2^(F)+0.0001F^2^)
_refine_ls_weighting_scheme sigma
_refine_ls_wR_factor_gt 0.0252
_refine_ls_wR_factor_ref 0.0267
_reflns_number_gt 1182
_reflns_number_total 1477
_reflns_threshold_expression I>3\s(I)
_cod_data_source_file JSSC-2017-245-1.cif
_cod_data_source_block Na2Zn3Se4O12
_cod_depositor_comments
;
The following automatic conversions were performed:

data item '_diffrn_radiation_probe' value 'X-ray' was changed to
'x-ray' in accordance with the built-in table derived from the CIF
Core dictionary named 'cif_core.dic' version 2.4.5 last updated on
2014-11-21.

Automatic conversion script
Id: cif_fix_values 8369 2020-08-20 11:38:08Z andrius 
;
_cod_database_code 1560651

loop_
_space_group_symop_id
_space_group_symop_operation_xyz
1 x,y,z
2 -x,y,-z+1/2
3 -x,-y,-z
4 x,-y,z+1/2
5 x+1/2,y+1/2,z
6 -x+1/2,y+1/2,-z+1/2
7 -x+1/2,-y+1/2,-z
8 x+1/2,-y+1/2,z+1/2

loop_
_atom_site_label
_atom_site_type_symbol
_atom_site_fract_x
_atom_site_fract_y
_atom_site_fract_z
_atom_site_adp_type
_atom_site_U_iso_or_equiv
_atom_site_site_symmetry_multiplicity
_atom_site_occupancy
_atom_site_calc_flag
_atom_site_refinement_flags
_atom_site_disorder_assembly
_atom_site_disorder_group
Na1 Na 0.87263(14) 0.3655(2) 0.03697(12) Uani 0.0239(5) 8 1 d . . .
Zn1 Zn 0.5 -0.22009(10) 0.25 Uani 0.0175(2) 4 1 d . . .
Zn2 Zn 0.50498(4) 0.31727(7) 0.36775(3) Uani 0.01901(15) 8 1 d . . .
Se1 Se 0.68212(3) 0.10610(6) 0.23147(3) Uani 0.01590(12) 8 1 d . . .
Se2 Se 0.63916(3) 0.32963(6) 0.56807(3) Uani 0.01499(12) 8 1 d . . .
O1 O 0.6694(2) 0.5513(4) 0.5275(2) Uiso 0.0268(7) 8 1 d . . .
O2 O 0.6312(2) -0.0825(4) 0.29710(19) Uiso 0.0183(6) 8 1 d . . .
O3 O 0.6000(2) 0.0855(4) 0.1373(2) Uiso 0.0231(7) 8 1 d . . .
O4 O 0.6248(2) 0.3113(4) 0.2776(2) Uiso 0.0237(7) 8 1 d . . .
O5 O 0.5703(2) 0.2133(4) 0.4828(2) Uiso 0.0202(6) 8 1 d . . .
O6 O 0.4714(2) 0.6070(4) 0.36027(20) Uiso 0.0182(6) 8 1 d . . .

loop_
_atom_site_aniso_label
_atom_site_aniso_type_symbol
_atom_site_aniso_U_11
_atom_site_aniso_U_22
_atom_site_aniso_U_33
_atom_site_aniso_U_12
_atom_site_aniso_U_13
_atom_site_aniso_U_23
Na1 Na 0.0261(9) 0.0227(9) 0.0230(10) 0.0002(7) 0.0029(8) -0.0030(8)
Zn1 Zn 0.0178(3) 0.0205(4) 0.0142(4) 0 -0.0002(3) 0
Zn2 Zn 0.0248(3) 0.0146(2) 0.0176(3) -0.0005(2) 0.0014(2) 0.0012(2)
Se1 Se 0.0140(2) 0.0145(2) 0.0192(2) -0.00012(16) 0.00134(16) 0.00065(17)
Se2 Se 0.0143(2) 0.0149(2) 0.0157(2) 0.00090(16) -0.00022(16) 0.00052(16)

loop_
_atom_type_symbol
_atom_type_scat_dispersion_real
_atom_type_scat_dispersion_imag
_atom_type_scat_source
Na 0.0362 0.0249 'International Tables Vol C tables 4.2.6.8 and 6.1.1.1'
O 0.0106 0.0060 'International Tables Vol C tables 4.2.6.8 and 6.1.1.1'
Se -0.0929 2.2259 'International Tables Vol C tables 4.2.6.8 and 6.1.1.1'
Zn 0.2839 1.4301 'International Tables Vol C tables 4.2.6.8 and 6.1.1.1'

loop_
_geom_angle_atom_site_label_1
_geom_angle_atom_site_label_2
_geom_angle_atom_site_label_3
_geom_angle_site_symmetry_1
_geom_angle_site_symmetry_2
_geom_angle_site_symmetry_3
_geom_angle
O1 Na1 O2 6_645 . 6_655 121.00(12)
O2 Zn1 O2 . . 2_655 123.73(11)
O2 Zn1 O6 . . 1_545 97.82(11)
O2 Zn1 O6 . . 2_645 114.15(11)
O2 Zn1 O6 2_655 . 1_545 114.15(11)
O2 Zn1 O6 2_655 . 2_645 97.82(11)
O6 Zn1 O6 1_545 . 2_645 109.38(12)
O3 Zn2 O4 2_655 . . 115.46(12)
O3 Zn2 O5 2_655 . . 90.52(11)
O3 Zn2 O6 2_655 . . 128.70(11)
O4 Zn2 O5 . . . 105.22(12)
O4 Zn2 O6 . . . 97.77(11)
O5 Zn2 O6 . . . 118.24(11)
O2 Se1 O3 . . . 100.27(13)
O2 Se1 O4 . . . 103.62(13)
O3 Se1 O4 . . . 98.41(14)
O1 Se2 O5 . . . 105.51(14)

loop_
_geom_bond_atom_site_label_1
_geom_bond_atom_site_label_2
_geom_bond_site_symmetry_1
_geom_bond_site_symmetry_2
_geom_bond_distance
Na1 O1 . 6_645 2.369(3)
Na1 O2 . 6_655 2.440(3)
Zn1 O2 . . 1.964(3)
Zn1 O2 . 2_655 1.964(3)
Zn1 O6 . 1_545 2.013(3)
Zn1 O6 . 2_645 2.013(3)
Zn2 O3 . 2_655 2.016(3)
Zn2 O4 . . 1.961(3)
Zn2 O5 . . 1.979(3)
Zn2 O6 . . 1.995(3)
Se1 O2 . . 1.706(3)
Se1 O3 . . 1.697(3)
Se1 O4 . . 1.687(3)
Se2 O1 . . 1.646(3)
Se2 O5 . . 1.686(3)
